data_4307070
loop_
_publ_author_name
'John D. Gilbertson'
'Nathaniel K. Szymczak'
'Justin L. Crossland'
'Warren K. Miller'
'David K. Lyon'
'Bruce M. Foxman'
'Joclyn Davis'
'David R. Tyler'

_publ_section_title
;
Coordination Chemistry of H2 and N2 in Aqueous Solution. Reactivity and
Mechanistic Studies Using trans-FeII(P2)2X2-Type Complexes (P2= a Chelating,
Water-Solubilizing Phosphine)
;
_journal_name_full 'Inorganic Chemistry'
_journal_page_first 1205
_journal_page_last 1214
_journal_paper_doi 10.1021/ic061570o
_journal_volume 46
_journal_year 2007
_chemical_formula_moiety 'C36 H56 Fe1 O12 P4 S1'
_chemical_formula_sum 'C36 H56 Fe O12 P4 S'
_chemical_formula_weight 892.64
_space_group_IT_number 14
_symmetry_cell_setting monoclinic
_symmetry_space_group_name_Hall '-P 2yn'
_symmetry_space_group_name_H-M 'P 1 21/n 1'
_atom_sites_solution_hydrogens geom
_atom_sites_solution_primary direct
_audit_creation_date 06-02-21
_audit_creation_method CRYSTALS_ver_12.83
_cell_angle_alpha 90
_cell_angle_beta 94.83(2)
_cell_angle_gamma 90
_cell_formula_units_Z 4
_cell_length_a 14.379(3)
_cell_length_b 15.967(5)
_cell_length_c 19.943(3)
_cell_measurement_reflns_used 0
_cell_measurement_temperature 296
_cell_measurement_theta_max 0
_cell_measurement_theta_min 0
_cell_volume 4562.4(19)
_computing_cell_refinement 'USER DEFINED CELL REFINEMENT'
_computing_data_collection 'USER DEFINED DATA COLLECTION'
_computing_data_reduction 'USER DEFINED DATA REDUCTION'
_computing_molecular_graphics 'CAMERON (Watkin et al., 1996)'
_computing_publication_material 'CRYSTALS (Betteridge et al., 2003)'
_computing_structure_refinement 'CRYSTALS (Betteridge et al., 2003)'
_computing_structure_solution 'USER DEFINED STRUCTURE SOLUTION'
_diffrn_ambient_temperature 296
_diffrn_measured_fraction_theta_full 0.999
_diffrn_measured_fraction_theta_max 0.999
_diffrn_measurement_device_type Unknown
_diffrn_measurement_method \w/2\q
_diffrn_radiation_monochromator graphite
_diffrn_radiation_type 'Mo K\a'
_diffrn_radiation_wavelength 0.71073
_diffrn_reflns_av_R_equivalents 0.030
_diffrn_reflns_limit_h_max 16
_diffrn_reflns_limit_h_min 0
_diffrn_reflns_limit_k_max 17
_diffrn_reflns_limit_k_min 0
_diffrn_reflns_limit_l_max 22
_diffrn_reflns_limit_l_min -22
_diffrn_reflns_number 7327
_diffrn_reflns_theta_full 23.478
_diffrn_reflns_theta_max 23.478
_diffrn_reflns_theta_min 1.636
_diffrn_standards_number 0
_exptl_absorpt_coefficient_mu 0.570
_exptl_absorpt_correction_T_max 0.9609
_exptl_absorpt_correction_T_min 0.7782
_exptl_absorpt_correction_type none
_exptl_crystal_colour red
_exptl_crystal_density_diffrn 1.299
_exptl_crystal_description plate
_exptl_crystal_F_000 1880
_exptl_crystal_size_max 0.50
_exptl_crystal_size_mid 0.44
_exptl_crystal_size_min 0.07
_refine_diff_density_max 0.58
_refine_diff_density_min -0.50
_refine_ls_extinction_method None
_refine_ls_goodness_of_fit_ref 1.1222
_refine_ls_hydrogen_treatment constr
_refine_ls_matrix_type full
_refine_ls_number_parameters 469
_refine_ls_number_reflns 3756
_refine_ls_number_restraints 16
_refine_ls_R_factor_all 0.1580
_refine_ls_R_factor_gt 0.0787
_refine_ls_shift/su_max 0.031392
_refine_ls_structure_factor_coef F
_refine_ls_weighting_details
;
 Method, part 1, Chebychev polynomial, (Watkin, 1994, Prince, 1982) 
 [weight] = 1.0/[A~0~*T~0~(x)+A~1~*T~1~(x) ... +A~n-1~]*T~n-1~(x)] 
 where A~i~ are the Chebychev coefficients listed below and x= Fcalc/Fmax 
 Method = Robust Weighting (Prince, 1982) 
 W = [weight] * [1-(deltaF/6*sigmaF)^2^]^2^ 
 A~i~ are: 
 2.04 1.34 1.46 
;
_refine_ls_weighting_scheme calc
_refine_ls_wR_factor_all 0.1712
_refine_ls_wR_factor_gt 0.0876
_refine_ls_wR_factor_ref 0.0876
_reflns_limit_h_max 16
_reflns_limit_h_min -16
_reflns_limit_k_max 17
_reflns_limit_k_min 0
_reflns_limit_l_max 22
_reflns_limit_l_min 0
_reflns_number_gt 3756
_reflns_number_total 6722
_reflns_threshold_expression I>2.0\s(I)
_oxford_diffrn_Wilson_B_factor 3.75
_oxford_diffrn_Wilson_scale 23.86
_oxford_refine_ls_scale 0.2550(9)
_oxford_structure_analysis_title jg1202
_cod_data_source_file ic061570osi20060818_015241.cif
_cod_data_source_block CRYSTALS_cif
_cod_depositor_comments
;
The following automatic conversions were performed:
'_symmetry_cell_setting' value 'Monoclinic' changed to 'monoclinic'
according to '/home/saulius/struct/CIF-dictionaries/cif_core.dic'
dictionary named 'cif_core.dic' version 2.4.1 from 2010-06-29.

Automatic conversion script
Id: cif_fix_enum 1527 2010-12-29 10:47:43Z saulius 
;
_cod_original_sg_symbol_H-M 'P 1 21/n 1 '
_cod_original_formula_sum 'C36 H56 Fe1 O12 P4 S1'
_cod_database_code 4307070

loop_
_symmetry_equiv_pos_as_xyz
x,y,z
-x,-y,-z
-x+1/2,y+1/2,-z+1/2
x+1/2,-y+1/2,z+1/2

loop_
_atom_site_label
_atom_site_type_symbol
_atom_site_fract_x
_atom_site_fract_y
_atom_site_fract_z
_atom_site_U_iso_or_equiv
_atom_site_occupancy
_atom_site_adp_type
_atom_site_refinement_flags_posn
_atom_site_refinement_flags_adp
_atom_site_refinement_flags_occupancy
_atom_site_disorder_assembly
_atom_site_disorder_group
_atom_site_attached_hydrogens
Fe1 Fe 0.62742(7) 0.50821(6) 0.74149(5) 0.0489 1.0000 Uani . . . . . .
S1 S 0.66963(14) 0.38089(13) 0.66322(10) 0.0588 1.0000 Uani . . . . . .
P1 P 0.77730(14) 0.55559(14) 0.74440(11) 0.0608 1.0000 Uani . . . . . .
P2 P 0.59284(15) 0.63964(13) 0.71473(12) 0.0642 1.0000 Uani . . . . . .
P3 P 0.61808(16) 0.51081(15) 0.85122(11) 0.0666 1.0000 Uani . . . . . .
P4 P 0.47634(14) 0.46345(15) 0.74008(12) 0.0630 1.0000 Uani . . . . . .
O1 O 0.6747(4) 0.3850(3) 0.7382(3) 0.0561 1.0000 Uani . . . . . .
O2 O 0.6353(3) 0.4675(3) 0.6435(2) 0.0570 1.0000 Uani . . . . . .
O3 O 0.6035(5) 0.3168(4) 0.6380(3) 0.0829 1.0000 Uani . . . . . .
O4 O 0.7607(4) 0.3654(4) 0.6398(3) 0.0788 1.0000 Uani . . . . . .
O5 O 1.166(3) 0.495(2) 0.8273(19) 0.225(15) 0.5000 Uiso . . . . . .
O6 O 1.0852(12) 0.5863(10) 0.5815(8) 0.219(6) 1.0000 Uiso . . . . . .
O7 O 0.4245(13) 0.8102(11) 0.4478(10) 0.124(6) 0.5000 Uiso . . . . . .
O71 O 0.5041(16) 0.8030(14) 0.4174(13) 0.149(7) 0.5000 Uiso . . . . . .
O8 O 0.369(5) 0.939(3) 0.814(3) 0.46(4) 0.5000 Uiso D . . . . .
O9 O 0.6748(15) 0.3496(14) 1.0944(11) 0.142(7) 0.5000 Uiso . . . . . .
O91 O 0.736(3) 0.252(3) 1.081(2) 0.260(16) 0.5000 Uiso . . . . . .
O10 O 0.670(3) 0.788(2) 0.9649(19) 0.271(16) 0.5000 Uiso D . . . . .
O11 O 0.2250(7) 0.5719(6) 0.4902(5) 0.144(3) 1.0000 Uiso . . . . . .
O12 O 0.309(2) 0.097(2) 0.7805(16) 0.226(12) 0.5000 Uiso . . . . . .
O121 O 0.238(2) 0.2025(19) 0.8179(16) 0.203(11) 0.5000 Uiso . . . . . .
C1 C 0.7796(6) 0.6672(6) 0.7638(5) 0.0809 1.0000 Uani . . . . . .
C2 C 0.6979(7) 0.7063(6) 0.7209(6) 0.0921 1.0000 Uani . . . . . .
C3 C 0.4948(7) 0.5029(9) 0.8730(5) 0.1031 1.0000 Uani . . . . . .
C4 C 0.4250(6) 0.5064(7) 0.8127(5) 0.0832 1.0000 Uani . . . . . .
C5 C 0.8656(6) 0.5048(7) 0.8029(5) 0.0967 1.0000 Uani . . . . . .
C6 C 0.9628(8) 0.5324(9) 0.8106(7) 0.1181 1.0000 Uani . . . . . .
C7 C 1.0221(10) 0.4899(9) 0.8674(7) 0.1375 1.0000 Uani . . . . . .
C8 C 1.1276(18) 0.5136(13) 0.8841(17) 0.2204 1.0000 Uani D . . . . .
C9 C 0.8250(6) 0.5529(6) 0.6619(5) 0.0766 1.0000 Uani . . . . . .
C10 C 0.9059(7) 0.6068(8) 0.6465(5) 0.0949 1.0000 Uani . . . . . .
C11 C 0.9296(9) 0.5956(12) 0.5723(6) 0.1549 1.0000 Uani . . . . . .
C12 C 1.0104(13) 0.635(2) 0.5503(11) 0.2537 1.0000 Uani . . . . . .
C13 C 0.5568(8) 0.6465(7) 0.6238(5) 0.0950 1.0000 Uani . . . . . .
C14 C 0.5420(9) 0.7301(7) 0.5892(6) 0.1064 1.0000 Uani . . . . . .
C15 C 0.5271(14) 0.7280(8) 0.5148(7) 0.1673 1.0000 Uani . . . . . .
C16 C 0.5046(14) 0.8046(10) 0.4808(9) 0.1776 1.0000 Uani . . . . . .
C17 C 0.5066(10) 0.7019(7) 0.7558(8) 0.1347 1.0000 Uani . . . . . .
C18 C 0.5124(15) 0.7850(11) 0.7726(12) 0.2270 1.0000 Uani D . . . . .
C19 C 0.4358(14) 0.8193(10) 0.8119(11) 0.2401 1.0000 Uani D . . . . .
C20 C 0.387(3) 0.871(4) 0.7763(16) 0.26(3) 0.5000 Uiso D . . . . .
C201 C 0.4668(19) 0.876(2) 0.849(2) 0.188(16) 0.5000 Uiso D . . . . .
C21 C 0.6735(7) 0.4162(7) 0.8901(5) 0.0848 1.0000 Uani . . . . . .
C22 C 0.6529(11) 0.3895(9) 0.9579(7) 0.1387 1.0000 Uani . . . . . .
C23 C 0.7083(9) 0.3184(9) 0.9870(6) 0.1195 1.0000 Uani . . . . . .
C24 C 0.682(2) 0.2940(15) 1.0551(9) 0.2313 1.0000 Uani . . . . . .
C25 C 0.6674(9) 0.5954(8) 0.9056(5) 0.1059 1.0000 Uani . . . . . .
C26 C 0.6393(13) 0.6101(10) 0.9733(7) 0.1637 1.0000 Uani D . . . . .
C27 C 0.6678(18) 0.6733(14) 1.0221(9) 0.2304 1.0000 Uani D . . . . .
C28 C 0.7223(16) 0.727(2) 0.9958(16) 0.165(13) 0.5000 Uiso D . . . . .
C281 C 0.754(4) 0.656(2) 1.051(3) 0.27(3) 0.5000 Uiso D . . . . .
C29 C 0.3855(6) 0.4876(6) 0.6714(6) 0.0831 1.0000 Uani . . . . . .
C30 C 0.3959(7) 0.4488(8) 0.6047(6) 0.1021 1.0000 Uani . . . . . .
C31 C 0.3128(10) 0.4675(11) 0.5513(8) 0.1347 1.0000 Uani . . . . . .
C32 C 0.3139(10) 0.5471(11) 0.5255(7) 0.1347 1.0000 Uani . . . . . .
C33 C 0.4657(5) 0.3507(6) 0.7524(5) 0.0726 1.0000 Uani . . . . . .
C34 C 0.3682(6) 0.3114(6) 0.7543(6) 0.0876 1.0000 Uani . . . . . .
C35 C 0.3729(8) 0.2182(7) 0.7668(8) 0.1246 1.0000 Uani . . . . . .
C36 C 0.2764(11) 0.1738(9) 0.7634(11) 0.1580 1.0000 Uani . . . . . .
O101 O 0.803(5) 0.725(5) 1.057(5) 0.73(9) 0.5000 Uiso D . . . . .
O81 O 0.411(3) 0.899(3) 0.880(2) 0.31(2) 0.5000 Uiso D . . . . .
O51 O 1.139(4) 0.595(3) 0.872(3) 0.35(2) 0.5000 Uiso D . . . . .
H11 H 0.7723 0.6758 0.8102 0.0987 1.0000 Uiso R . . . . .
H12 H 0.8367 0.6914 0.7528 0.0987 1.0000 Uiso R . . . . .
H21 H 0.6829 0.7585 0.7401 0.1095 1.0000 Uiso R . . . . .
H22 H 0.7165 0.7152 0.6769 0.1095 1.0000 Uiso R . . . . .
H31 H 0.4826 0.5489 0.9012 0.1212 1.0000 Uiso R . . . . .
H32 H 0.4876 0.4520 0.8967 0.1212 1.0000 Uiso R . . . . .
H41 H 0.4054 0.5625 0.8039 0.1003 1.0000 Uiso R . . . . .
H42 H 0.3726 0.4733 0.8218 0.1003 1.0000 Uiso R . . . . .
H71 H 0.9933 0.5021 0.9074 0.1606 1.0000 Uiso R . . . . .
H72 H 1.0184 0.4314 0.8587 0.1606 1.0000 Uiso R . . . . .
H91 H 0.8426 0.4965 0.6546 0.0926 1.0000 Uiso R . . . . .
H92 H 0.7750 0.5679 0.6300 0.0926 1.0000 Uiso R . . . . .
H101 H 0.9585 0.5912 0.6759 0.1198 1.0000 Uiso R . . . . .
H102 H 0.8911 0.6639 0.6538 0.1198 1.0000 Uiso R . . . . .
H131 H 0.6023 0.6170 0.6012 0.1104 1.0000 Uiso R . . . . .
H132 H 0.4987 0.6180 0.6174 0.1104 1.0000 Uiso R . . . . .
H141 H 0.5961 0.7631 0.6005 0.1315 1.0000 Uiso R . . . . .
H142 H 0.4893 0.7566 0.6057 0.1315 1.0000 Uiso R . . . . .
H211 H 0.7390 0.4255 0.8926 0.1050 1.0000 Uiso R . . . . .
H212 H 0.6578 0.3711 0.8602 0.1050 1.0000 Uiso R . . . . .
H221 H 0.6609 0.4362 0.9873 0.1728 1.0000 Uiso R . . . . .
H222 H 0.5894 0.3724 0.9547 0.1728 1.0000 Uiso R . . . . .
H231 H 0.7718 0.3351 0.9940 0.1410 1.0000 Uiso R . . . . .
H232 H 0.7034 0.2711 0.9580 0.1410 1.0000 Uiso R . . . . .
H251 H 0.7327 0.5853 0.9114 0.1339 1.0000 Uiso R . . . . .
H252 H 0.6560 0.6457 0.8807 0.1339 1.0000 Uiso R . . . . .
H261 H 0.6482 0.5579 0.9958 0.2090 1.0000 Uiso R . . . . .
H262 H 0.5744 0.6211 0.9654 0.2090 1.0000 Uiso R . . . . .
H291 H 0.3845 0.5467 0.6658 0.1022 1.0000 Uiso R . . . . .
H292 H 0.3274 0.4694 0.6856 0.1022 1.0000 Uiso R . . . . .
H301 H 0.4519 0.4694 0.5887 0.1206 1.0000 Uiso R . . . . .
H302 H 0.4002 0.3898 0.6102 0.1206 1.0000 Uiso R . . . . .
H331 H 0.5001 0.3370 0.7937 0.0857 1.0000 Uiso R . . . . .
H332 H 0.4936 0.3245 0.7163 0.0857 1.0000 Uiso R . . . . .
H341 H 0.3379 0.3377 0.7892 0.1073 1.0000 Uiso R . . . . .
H342 H 0.3334 0.3212 0.7123 0.1073 1.0000 Uiso R . . . . .
H351 H 0.4006 0.2092 0.8112 0.1494 1.0000 Uiso R . . . . .
H352 H 0.4105 0.1932 0.7354 0.1494 1.0000 Uiso R . . . . .
H61 H 0.9619 0.5908 0.8194 0.1508 1.0000 Uiso R . . . . .
H62 H 0.9909 0.5226 0.7699 0.1508 1.0000 Uiso R . . . . .
H51 H 0.8424 0.5068 0.8461 0.1165 1.0000 Uiso R . . . . .
H52 H 0.8683 0.4482 0.7885 0.1165 1.0000 Uiso R . . . . .
H111 H 0.9379 0.5373 0.5654 0.1914 1.0000 Uiso R . . . . .
H112 H 0.8771 0.6148 0.5444 0.1914 1.0000 Uiso R . . . . .
H121 H 1.0147 0.6912 0.5648 0.3169 1.0000 Uiso R . . . . .
H122 H 1.0096 0.6324 0.5027 0.3169 1.0000 Uiso R . . . . .
H151 H 0.5821 0.7062 0.4982 0.1838 1.0000 Uiso R . . . . .
H152 H 0.4764 0.6910 0.5035 0.1838 1.0000 Uiso R . . . . .
H171 H 0.5013 0.6746 0.7976 0.1636 1.0000 Uiso R . . . . .
H172 H 0.4504 0.6948 0.7278 0.1636 1.0000 Uiso R . . . . .
H181 H 0.5710 0.7962 0.7965 0.2863 1.0000 Uiso R . . . . .
H182 H 0.5078 0.8151 0.7314 0.2863 1.0000 Uiso R . . . . .
H311 H 0.2560 0.4616 0.5720 0.1595 1.0000 Uiso R . . . . .
H312 H 0.3145 0.4280 0.5158 0.1595 1.0000 Uiso R . . . . .
H321 H 0.3308 0.5857 0.5606 0.1731 1.0000 Uiso R . . . . .
H322 H 0.3596 0.5480 0.4938 0.1731 1.0000 Uiso R . . . . .

loop_
_atom_site_aniso_label
_atom_site_aniso_U_11
_atom_site_aniso_U_22
_atom_site_aniso_U_33
_atom_site_aniso_U_23
_atom_site_aniso_U_13
_atom_site_aniso_U_12
Fe1 0.0472(6) 0.0461(6) 0.0541(6) -0.0033(5) 0.0084(4) 0.0000(5)
S1 0.0630(12) 0.0575(12) 0.0558(12) -0.0053(10) 0.0040(9) 0.0051(10)
P1 0.0500(12) 0.0713(15) 0.0619(13) -0.0052(11) 0.0097(10) -0.0074(10)
P2 0.0605(13) 0.0482(11) 0.0852(16) -0.0032(11) 0.0143(11) 0.0006(10)
P3 0.0671(13) 0.0798(15) 0.0545(12) -0.0038(11) 0.0142(10) -0.0001(11)
P4 0.0482(11) 0.0620(13) 0.0794(15) 0.0009(11) 0.0090(10) -0.0018(10)
O1 0.063(3) 0.047(3) 0.057(3) 0.002(2) 0.004(2) 0.009(2)
O2 0.062(3) 0.055(3) 0.053(3) 0.000(2) 0.004(2) 0.009(2)
O3 0.093(4) 0.071(4) 0.082(4) -0.017(3) -0.012(3) -0.011(3)
O4 0.078(4) 0.081(4) 0.081(4) -0.003(3) 0.026(3) 0.022(3)
C1 0.070(6) 0.087(7) 0.087(7) -0.030(5) 0.012(5) -0.024(5)
C2 0.101(8) 0.071(6) 0.105(8) -0.004(6) 0.011(6) -0.029(6)
C3 0.081(6) 0.153(11) 0.080(6) 0.018(7) 0.042(6) 0.020(7)
C4 0.060(5) 0.103(7) 0.090(6) 0.005(6) 0.027(5) 0.009(5)
C5 0.068(6) 0.127(9) 0.093(7) 0.029(7) -0.004(5) -0.017(6)
C6 0.091(8) 0.127(10) 0.130(10) 0.008(8) -0.027(7) 0.001(7)
C7 0.129(11) 0.129(11) 0.143(12) 0.010(9) -0.053(9) 0.026(9)
C8 0.20(2) 0.117(14) 0.34(4) -0.011(18) 0.01(2) -0.025(14)
C9 0.069(6) 0.088(7) 0.076(6) -0.008(5) 0.025(5) -0.010(5)
C10 0.069(6) 0.138(9) 0.081(7) 0.005(6) 0.020(5) -0.029(6)
C11 0.092(8) 0.29(2) 0.085(8) 0.034(10) 0.028(7) -0.065(11)
C12 0.116(14) 0.44(4) 0.21(2) 0.05(2) -0.006(14) 0.06(2)
C13 0.101(8) 0.072(7) 0.108(8) 0.013(6) -0.013(6) -0.004(5)
C14 0.115(9) 0.088(8) 0.115(9) 0.016(7) 0.003(7) -0.001(6)
C15 0.30(2) 0.086(9) 0.107(11) 0.021(8) -0.064(12) -0.063(11)
C16 0.225(18) 0.112(11) 0.176(17) 0.090(11) -0.096(14) -0.062(11)
C17 0.135(11) 0.072(8) 0.209(15) -0.022(8) 0.082(11) 0.010(7)
C18 0.22(2) 0.135(15) 0.34(3) -0.108(17) 0.12(2) 0.026(13)
C19 0.34(3) 0.103(12) 0.31(3) -0.030(16) 0.20(3) 0.047(16)
C21 0.088(7) 0.110(8) 0.056(6) 0.003(5) 0.003(5) 0.014(6)
C22 0.180(14) 0.130(11) 0.112(10) 0.034(9) 0.047(10) 0.050(10)
C23 0.129(10) 0.129(11) 0.099(9) 0.023(8) -0.002(7) 0.033(8)
C24 0.39(4) 0.19(2) 0.103(13) 0.059(13) -0.018(16) 0.12(2)
C25 0.133(10) 0.123(9) 0.065(7) -0.028(6) 0.028(6) -0.017(7)
C26 0.230(19) 0.162(14) 0.102(10) -0.067(10) 0.034(11) -0.039(13)
C27 0.30(3) 0.23(2) 0.17(2) -0.061(18) 0.05(2) -0.05(2)
C29 0.057(5) 0.073(6) 0.118(8) 0.019(6) 0.004(5) 0.005(4)
C30 0.081(7) 0.123(9) 0.096(8) 0.004(7) -0.029(6) 0.003(6)
C31 0.107(10) 0.157(13) 0.134(12) 0.007(11) -0.027(8) 0.010(9)
C32 0.116(10) 0.168(15) 0.114(10) 0.023(10) -0.027(8) 0.040(10)
C33 0.051(5) 0.074(6) 0.092(7) 0.009(5) 0.004(4) -0.014(4)
C34 0.062(5) 0.079(6) 0.120(8) 0.027(6) -0.002(5) -0.022(5)
C35 0.095(8) 0.094(8) 0.183(14) 0.041(8) 0.000(8) -0.029(7)
C36 0.142(12) 0.083(8) 0.26(2) 0.028(11) 0.094(13) -0.017(8)

loop_
_atom_type_symbol
_atom_type_scat_dispersion_real
_atom_type_scat_dispersion_imag
_atom_type_scat_Cromer_Mann_a1
_atom_type_scat_Cromer_Mann_b1
_atom_type_scat_Cromer_Mann_a2
_atom_type_scat_Cromer_Mann_b2
_atom_type_scat_Cromer_Mann_a3
_atom_type_scat_Cromer_Mann_b3
_atom_type_scat_Cromer_Mann_a4
_atom_type_scat_Cromer_Mann_b4
_atom_type_scat_Cromer_Mann_c
_atom_type_scat_source
C 0.0033 0.0016 2.3100 20.8439 1.0200 10.2075 1.5886 0.5687 0.8650 51.6512 0.2156 'International Tables Vol C 4.2.6.8 and 6.1.1.4'
H 0.0000 0.0000 0.4930 10.5109 0.3229 26.1257 0.1402 3.1424 0.0408 57.7998 0.0030 'International Tables Vol C 4.2.6.8 and 6.1.1.4'
Fe 0.3463 0.8444 11.7695 4.7611 7.3573 0.3072 3.5222 15.3535 2.3045 76.8805 1.0369 'International Tables Vol C 4.2.6.8 and 6.1.1.4'
O 0.0106 0.0060 3.0485 13.2771 2.2868 5.7011 1.5463 0.3239 0.8670 32.9089 0.2508 'International Tables Vol C 4.2.6.8 and 6.1.1.4'
P 0.1023 0.0942 6.4345 1.9067 4.1791 27.1570 1.7800 0.5260 1.4908 68.1645 1.1149 'International Tables Vol C 4.2.6.8 and 6.1.1.4'
S 0.1246 0.1234 6.9053 1.4679 5.2034 22.2151 1.4379 0.2536 1.5863 56.1720 0.8669 'International Tables Vol C 4.2.6.8 and 6.1.1.4'

loop_
_geom_angle_atom_site_label_1
_geom_angle_site_symmetry_1
_geom_angle_atom_site_label_2
_geom_angle_site_symmetry_2
_geom_angle_atom_site_label_3
_geom_angle_site_symmetry_3
_geom_angle
_geom_angle_publ_flag
S1 . Fe1 . P1 . 90.37(8) yes
S1 . Fe1 . P2 . 129.82(9) yes
P1 . Fe1 . P2 . 83.35(9) yes
S1 . Fe1 . P3 . 129.20(9) yes
P1 . Fe1 . P3 . 96.03(9) yes
P2 . Fe1 . P3 . 100.98(10) yes
S1 . Fe1 . P4 . 91.00(9) yes
P1 . Fe1 . P4 . 178.63(10) yes
P2 . Fe1 . P4 . 95.72(9) yes
P3 . Fe1 . P4 . 83.15(9) yes
S1 . Fe1 . O1 . 33.92(14) yes
P1 . Fe1 . O1 . 90.23(16) yes
P2 . Fe1 . O1 . 162.80(16) yes
P3 . Fe1 . O1 . 95.54(16) yes
P4 . Fe1 . O1 . 90.95(16) yes
S1 . Fe1 . O2 . 34.35(15) yes
P1 . Fe1 . O2 . 90.09(16) yes
P2 . Fe1 . O2 . 95.71(15) yes
P3 . Fe1 . O2 . 162.77(16) yes
P4 . Fe1 . O2 . 91.01(16) yes
O1 . Fe1 . O2 . 68.3(2) yes
Fe1 . S1 . O1 . 51.2(2) yes
Fe1 . S1 . O2 . 50.8(2) yes
O1 . S1 . O2 . 102.0(3) yes
Fe1 . S1 . O3 . 124.3(3) yes
O1 . S1 . O3 . 110.6(4) yes
O2 . S1 . O3 . 111.3(3) yes
Fe1 . S1 . O4 . 125.2(3) yes
O1 . S1 . O4 . 111.2(3) yes
O2 . S1 . O4 . 111.0(3) yes
O3 . S1 . O4 . 110.5(4) yes
Fe1 . P1 . C1 . 109.3(3) yes
Fe1 . P1 . C5 . 118.1(3) yes
C1 . P1 . C5 . 107.3(5) yes
Fe1 . P1 . C9 . 113.1(3) yes
C1 . P1 . C9 . 102.2(5) yes
C5 . P1 . C9 . 105.6(5) yes
Fe1 . P2 . C2 . 111.4(4) yes
Fe1 . P2 . C13 . 109.4(3) yes
C2 . P2 . C13 . 101.1(5) yes
Fe1 . P2 . C17 . 123.6(5) yes
C2 . P2 . C17 . 103.8(6) yes
C13 . P2 . C17 . 105.2(7) yes
Fe1 . P3 . C3 . 111.6(3) yes
Fe1 . P3 . C21 . 110.0(3) yes
C3 . P3 . C21 . 103.4(5) yes
Fe1 . P3 . C25 . 123.2(4) yes
C3 . P3 . C25 . 103.9(5) yes
C21 . P3 . C25 . 102.8(6) yes
Fe1 . P4 . C4 . 108.8(3) yes
Fe1 . P4 . C29 . 123.7(3) yes
C4 . P4 . C29 . 101.7(5) yes
Fe1 . P4 . C33 . 113.4(3) yes
C4 . P4 . C33 . 102.8(5) yes
C29 . P4 . C33 . 104.1(4) yes
Fe1 . O1 . S1 . 94.9(3) yes
Fe1 . O2 . S1 . 94.9(3) yes
O71 . O7 . C16 . 57.6(15) yes
O7 . O71 . C16 . 58.7(15) yes
C20 . O8 . C201 . 65.8(19) yes
P1 . C1 . C2 . 106.4(6) yes
P1 . C1 . H11 . 110.3 no
C2 . C1 . H11 . 110.1 no
P1 . C1 . H12 . 110.5 no
C2 . C1 . H12 . 110.2 no
H11 . C1 . H12 . 109.5 no
C1 . C2 . P2 . 112.9(7) yes
C1 . C2 . H21 . 108.8 no
P2 . C2 . H21 . 108.7 no
C1 . C2 . H22 . 108.4 no
P2 . C2 . H22 . 108.5 no
H21 . C2 . H22 . 109.5 no
P3 . C3 . C4 . 113.3(6) yes
P3 . C3 . H31 . 108.1 no
C4 . C3 . H31 . 107.5 no
P3 . C3 . H32 . 108.6 no
C4 . C3 . H32 . 109.7 no
H31 . C3 . H32 . 109.5 no
C3 . C4 . P4 . 109.6(6) yes
C3 . C4 . H41 . 110.5 no
P4 . C4 . H41 . 110.0 no
C3 . C4 . H42 . 108.3 no
P4 . C4 . H42 . 108.9 no
H41 . C4 . H42 . 109.5 no
P1 . C5 . C6 . 122.4(8) yes
P1 . C5 . H51 . 106.5 no
C6 . C5 . H51 . 107.6 no
P1 . C5 . H52 . 105.6 no
C6 . C5 . H52 . 104.8 no
H51 . C5 . H52 . 109.5 no
C5 . C6 . C7 . 114.5(12) yes
C5 . C6 . H61 . 106.7 no
C7 . C6 . H61 . 108.5 no
C5 . C6 . H62 . 109.5 no
C7 . C6 . H62 . 108.1 no
H61 . C6 . H62 . 109.5 no
C6 . C7 . C8 . 121.4(16) yes
C6 . C7 . H71 . 106.2 no
C8 . C7 . H71 . 104.6 no
C6 . C7 . H72 . 106.5 no
C8 . C7 . H72 . 108.3 no
H71 . C7 . H72 . 109.5 no
C7 . C8 . O5 . 103(3) yes
C7 . C8 . O51 . 109(3) yes
O5 . C8 . O51 . 90(3) yes
P1 . C9 . C10 . 121.7(7) yes
P1 . C9 . H91 . 106.5 no
C10 . C9 . H91 . 106.9 no
P1 . C9 . H92 . 106.0 no
C10 . C9 . H92 . 105.9 no
H91 . C9 . H92 . 109.5 no
C9 . C10 . C11 . 111.4(9) yes
C9 . C10 . H101 . 108.3 no
C11 . C10 . H101 . 109.2 no
C9 . C10 . H102 . 109.4 no
C11 . C10 . H102 . 109.0 no
H101 . C10 . H102 . 109.5 no
C10 . C11 . C12 . 119.6(15) yes
C10 . C11 . H111 . 106.8 no
C12 . C11 . H111 . 105.6 no
C10 . C11 . H112 . 107.0 no
C12 . C11 . H112 . 108.1 no
H111 . C11 . H112 . 109.5 no
O6 . C12 . C11 . 104(2) yes
O6 . C12 . H121 . 110.8 no
C11 . C12 . H121 . 110.9 no
O6 . C12 . H122 . 111.3 no
C11 . C12 . H122 . 110.6 no
H121 . C12 . H122 . 109.5 no
P2 . C13 . C14 . 121.2(8) yes
P2 . C13 . H131 . 106.7 no
C14 . C13 . H131 . 107.4 no
P2 . C13 . H132 . 105.8 no
C14 . C13 . H132 . 105.9 no
H131 . C13 . H132 . 109.5 no
C13 . C14 . C15 . 116.1(10) yes
C13 . C14 . H141 . 107.5 no
C15 . C14 . H141 . 107.2 no
C13 . C14 . H142 . 108.7 no
C15 . C14 . H142 . 107.7 no
H141 . C14 . H142 . 109.5 no
C14 . C15 . C16 . 117.8(14) yes
C14 . C15 . H151 . 107.7 no
C16 . C15 . H151 . 108.2 no
C14 . C15 . H152 . 107.2 no
C16 . C15 . H152 . 106.4 no
H151 . C15 . H152 . 109.5 no
C15 . C16 . O7 . 117.7(15) yes
C15 . C16 . O71 . 116(2) yes
O7 . C16 . O71 . 63.7(12) yes
P2 . C17 . C18 . 127.3(11) yes
P2 . C17 . H171 . 104.5 no
C18 . C17 . H171 . 103.7 no
P2 . C17 . H172 . 104.3 no
C18 . C17 . H172 . 106.9 no
H171 . C17 . H172 . 109.5 no
C17 . C18 . C19 . 116.7(15) yes
C17 . C18 . H181 . 109.8 no
C19 . C18 . H181 . 109.0 no
C17 . C18 . H182 . 106.3 no
C19 . C18 . H182 . 105.3 no
H181 . C18 . H182 . 109.5 no
C18 . C19 . C20 . 109.9(5) yes
C18 . C19 . C201 . 109.7(5) yes
O8 . C20 . C19 . 109.3(5) yes
C19 . C201 . O81 . 109.2(5) yes
P3 . C21 . C22 . 120.6(8) yes
P3 . C21 . H211 . 106.6 no
C22 . C21 . H211 . 105.9 no
P3 . C21 . H212 . 106.5 no
C22 . C21 . H212 . 107.5 no
H211 . C21 . H212 . 109.5 no
C21 . C22 . C23 . 116.1(11) yes
C21 . C22 . H221 . 108.5 no
C23 . C22 . H221 . 109.1 no
C21 . C22 . H222 . 106.8 no
C23 . C22 . H222 . 106.8 no
H221 . C22 . H222 . 109.5 no
C22 . C23 . C24 . 112.7(13) yes
C22 . C23 . H231 . 108.8 no
C24 . C23 . H231 . 104.9 no
C22 . C23 . H232 . 111.2 no
C24 . C23 . H232 . 109.5 no
H231 . C23 . H232 . 109.5 no
C23 . C24 . O9 . 116(2) yes
C23 . C24 . O91 . 111(3) yes
O9 . C24 . O91 . 103(3) yes
P3 . C25 . C26 . 122.7(9) yes
P3 . C25 . H251 . 105.9 no
C26 . C25 . H251 . 105.2 no
P3 . C25 . H252 . 105.8 no
C26 . C25 . H252 . 107.4 no
H251 . C25 . H252 . 109.5 no
C25 . C26 . C27 . 130.7(14) yes
C25 . C26 . H261 . 105.0 no
C27 . C26 . H261 . 106.1 no
C25 . C26 . H262 . 102.8 no
C27 . C26 . H262 . 101.6 no
H261 . C26 . H262 . 109.5 no
C26 . C27 . C28 . 109.7(5) yes
C26 . C27 . C281 . 109.9(5) yes
O10 . C28 . C27 . 109.1(5) yes
C27 . C281 . O101 . 109.2(5) yes
P4 . C29 . C30 . 117.2(7) yes
P4 . C29 . H291 . 107.3 no
C30 . C29 . H291 . 108.1 no
P4 . C29 . H292 . 107.4 no
C30 . C29 . H292 . 107.2 no
H291 . C29 . H292 . 109.5 no
C29 . C30 . C31 . 113.7(10) yes
C29 . C30 . H301 . 107.9 no
C31 . C30 . H301 . 109.0 no
C29 . C30 . H302 . 108.7 no
C31 . C30 . H302 . 107.9 no
H301 . C30 . H302 . 109.5 no
C30 . C31 . C32 . 113.7(13) yes
C30 . C31 . H311 . 108.7 no
C32 . C31 . H311 . 107.0 no
C30 . C31 . H312 . 108.4 no
C32 . C31 . H312 . 109.5 no
H311 . C31 . H312 . 109.5 no
O11 . C32 . C31 . 113.2(14) yes
O11 . C32 . H321 . 109.7 no
C31 . C32 . H321 . 109.6 no
O11 . C32 . H322 . 107.5 no
C31 . C32 . H322 . 107.2 no
H321 . C32 . H322 . 109.5 no
P4 . C33 . C34 . 119.5(6) yes
P4 . C33 . H331 . 107.4 no
C34 . C33 . H331 . 107.1 no
P4 . C33 . H332 . 106.7 no
C34 . C33 . H332 . 106.4 no
H331 . C33 . H332 . 109.5 no
C33 . C34 . C35 . 112.2(8) yes
C33 . C34 . H341 . 108.2 no
C35 . C34 . H341 . 109.3 no
C33 . C34 . H342 . 108.9 no
C35 . C34 . H342 . 108.8 no
H341 . C34 . H342 . 109.5 no
C34 . C35 . C36 . 114.5(10) yes
C34 . C35 . H351 . 108.3 no
C36 . C35 . H351 . 105.9 no
C34 . C35 . H352 . 109.0 no
C36 . C35 . H352 . 109.5 no
H351 . C35 . H352 . 109.5 no
C35 . C36 . O12 . 96.4(19) yes
C35 . C36 . O121 . 103.6(20) yes

loop_
_geom_bond_atom_site_label_1
_geom_bond_site_symmetry_1
_geom_bond_atom_site_label_2
_geom_bond_site_symmetry_2
_geom_bond_distance
_geom_bond_publ_flag
Fe1 . S1 . 2.664(2) yes
Fe1 . P1 . 2.280(2) yes
Fe1 . P2 . 2.212(2) yes
Fe1 . P3 . 2.204(2) yes
Fe1 . P4 . 2.285(2) yes
Fe1 . O1 . 2.084(5) yes
Fe1 . O2 . 2.071(5) yes
S1 . O1 . 1.492(5) yes
S1 . O2 . 1.509(5) yes
S1 . O3 . 1.457(6) yes
S1 . O4 . 1.448(6) yes
P1 . C1 . 1.823(9) yes
P1 . C5 . 1.839(10) yes
P1 . C9 . 1.835(9) yes
P2 . C2 . 1.844(9) yes
P2 . C13 . 1.848(11) yes
P2 . C17 . 1.835(11) yes
P3 . C3 . 1.865(9) yes
P3 . C21 . 1.848(10) yes
P3 . C25 . 1.837(11) yes
P4 . C4 . 1.815(9) yes
P4 . C29 . 1.852(10) yes
P4 . C33 . 1.825(9) yes
O5 . C8 . 1.34(4) yes
O6 . C12 . 1.42(2) yes
O7 . O71 . 1.34(2) yes
O7 . C16 . 1.28(2) yes
O71 . C16 . 1.26(3) yes
O8 . C20 . 1.37(4) yes
O9 . C24 . 1.20(3) yes
O91 . C24 . 1.12(4) yes
O10 . C28 . 1.35(4) yes
O11 . C32 . 1.462(14) yes
O12 . C36 . 1.35(3) yes
O121 . C36 . 1.34(3) yes
C1 . C2 . 1.527(14) yes
C1 . H11 . 0.950 no
C1 . H12 . 0.950 no
C2 . H21 . 0.950 no
C2 . H22 . 0.950 no
C3 . C4 . 1.500(14) yes
C3 . H31 . 0.950 no
C3 . H32 . 0.950 no
C4 . H41 . 0.950 no
C4 . H42 . 0.950 no
C5 . C6 . 1.461(14) yes
C5 . H51 . 0.950 no
C5 . H52 . 0.950 no
C6 . C7 . 1.519(16) yes
C6 . H61 . 0.950 no
C6 . H62 . 0.950 no
C7 . C8 . 1.57(2) yes
C7 . H71 . 0.950 no
C7 . H72 . 0.950 no
C8 . O51 . 1.34(4) yes
C9 . C10 . 1.499(12) yes
C9 . H91 . 0.950 no
C9 . H92 . 0.950 no
C10 . C11 . 1.558(15) yes
C10 . H101 . 0.950 no
C10 . H102 . 0.950 no
C11 . C12 . 1.42(2) yes
C11 . H111 . 0.950 no
C11 . H112 . 0.950 no
C12 . H121 . 0.950 no
C12 . H122 . 0.950 no
C13 . C14 . 1.509(14) yes
C13 . H131 . 0.950 no
C13 . H132 . 0.950 no
C14 . C15 . 1.482(16) yes
C14 . H141 . 0.950 no
C14 . H142 . 0.950 no
C15 . C16 . 1.422(18) yes
C15 . H151 . 0.950 no
C15 . H152 . 0.950 no
C17 . C18 . 1.369(18) yes
C17 . H171 . 0.950 no
C17 . H172 . 0.950 no
C18 . C19 . 1.51(2) yes
C18 . H181 . 0.950 no
C18 . H182 . 0.950 no
C19 . C20 . 1.26(4) yes
C19 . C201 . 1.23(3) yes
C201 . O81 . 1.11(5) yes
C21 . C22 . 1.471(14) yes
C21 . H211 . 0.950 no
C21 . H212 . 0.950 no
C22 . C23 . 1.478(16) yes
C22 . H221 . 0.950 no
C22 . H222 . 0.950 no
C23 . C24 . 1.49(2) yes
C23 . H231 . 0.950 no
C23 . H232 . 0.950 no
C25 . C26 . 1.461(15) yes
C25 . H251 . 0.950 no
C25 . H252 . 0.950 no
C26 . C27 . 1.44(2) yes
C26 . H261 . 0.950 no
C26 . H262 . 0.950 no
C27 . C28 . 1.30(3) yes
C27 . C281 . 1.36(4) yes
C28 . O101 . 1.61(4) yes
C281 . O101 . 1.31(5) yes
C29 . C30 . 1.486(14) yes
C29 . H291 . 0.950 no
C29 . H292 . 0.950 no
C30 . C31 . 1.560(15) yes
C30 . H301 . 0.950 no
C30 . H302 . 0.950 no
C31 . C32 . 1.371(19) yes
C31 . H311 . 0.950 no
C31 . H312 . 0.950 no
C32 . H321 . 0.950 no
C32 . H322 . 0.950 no
C33 . C34 . 1.539(11) yes
C33 . H331 . 0.950 no
C33 . H332 . 0.950 no
C34 . C35 . 1.509(14) yes
C34 . H341 . 0.950 no
C34 . H342 . 0.950 no
C35 . C36 . 1.554(17) yes
C35 . H351 . 0.950 no
C35 . H352 . 0.950 no
